data_7051564
loop_
_publ_author_name
'Constable, Edwin C.'
'Hermann, B. A.'
'Housecroft, Catherine E.'
'Neuburger, Markus'
'Schaffner, Silvia'
'Scherer, Lukas J.'

_publ_section_title
;
 2,2&#x2032;:6&#x2032;,2&#x2033;-Terpyridine-4&#x2032;(1&#x2032;H)-thione:
 a missing link in metallosupramolecular chemistry
;
_journal_issue 11
_journal_name_full 'New Journal of Chemistry'
_journal_page_first 1475
_journal_paper_doi 10.1039/b510792j
_journal_volume 29
_journal_year 2005
_chemical_formula_moiety 'C15 H11 N3 S, C H2 Cl2'
_chemical_formula_sum 'C16 H13 Cl2 N3 S'
_chemical_formula_weight 350.27
_space_group_IT_number 15
_symmetry_cell_setting monoclinic
_symmetry_space_group_name_Hall '-C 2yc'
_symmetry_space_group_name_H-M 'C 1 2/c 1'
_atom_sites_solution_hydrogens difmap
_atom_sites_solution_primary direct
_audit_creation_date 05-06-22
_audit_creation_method CRYSTALS_ver_12.24
_cell_angle_alpha 90
_cell_angle_beta 92.703(2)
_cell_angle_gamma 90
_cell_formula_units_Z 4
_cell_length_a 7.8119(3)
_cell_length_b 17.8280(6)
_cell_length_c 11.3151(5)
_cell_measurement_reflns_used 2358
_cell_measurement_temperature 173
_cell_measurement_theta_max 30
_cell_measurement_theta_min 3
_cell_volume 1574.11(11)
_computing_cell_refinement 'Denzo/Scalepack (Otwinowski & Minor, 1996)'
_computing_data_collection 'COLLECT (Nonius BV, 1997)'
_computing_data_reduction 'Denzo/Scalepack (Otwinowski & Minor, 1996)'
_computing_molecular_graphics 'CAMERON (Watkin et al 1996)'
_computing_publication_material 'CRYSTALS (Betteridge et al 2003)'
_computing_structure_refinement 'CRYSTALS (Betteridge et al 2003)'
_computing_structure_solution 'SIR92 (Altomare et al, 1994)'
_diffrn_ambient_temperature 173
_diffrn_measured_fraction_theta_full 0.996
_diffrn_measured_fraction_theta_max 0.996
_diffrn_measurement_device_type 'Nonius Kappa CCD'
_diffrn_measurement_method '\f & \w scans'
_diffrn_radiation_monochromator graphite
_diffrn_radiation_type 'Mo K\a'
_diffrn_radiation_wavelength 0.71073
_diffrn_reflns_av_R_equivalents 0.031
_diffrn_reflns_limit_h_max 11
_diffrn_reflns_limit_h_min -11
_diffrn_reflns_limit_k_max 24
_diffrn_reflns_limit_k_min -24
_diffrn_reflns_limit_l_max 15
_diffrn_reflns_limit_l_min -15
_diffrn_reflns_number 4572
_diffrn_reflns_theta_full 30.089
_diffrn_reflns_theta_max 30.089
_diffrn_reflns_theta_min 3.306
_diffrn_standards_number 0
_exptl_absorpt_coefficient_mu 0.544
_exptl_absorpt_correction_T_max 0.88
_exptl_absorpt_correction_T_min 0.88
_exptl_absorpt_correction_type multi-scan
_exptl_absorpt_process_details 'Denzo/Scalepack (Otwinowski & Minor, 1996)'
_exptl_crystal_colour colorless
_exptl_crystal_density_diffrn 1.478
_exptl_crystal_description block
_exptl_crystal_F_000 720
_exptl_crystal_size_max 0.28
_exptl_crystal_size_mid 0.28
_exptl_crystal_size_min 0.24
_refine_diff_density_max 0.22
_refine_diff_density_min -0.21
_refine_ls_extinction_coef 30(3)
_refine_ls_extinction_method 'Larson 1970 Crystallographic Computing eq 22'
_refine_ls_goodness_of_fit_ref 1.1341
_refine_ls_hydrogen_treatment constr
_refine_ls_matrix_type full
_refine_ls_number_parameters 107
_refine_ls_number_reflns 1209
_refine_ls_number_restraints 6
_refine_ls_R_factor_all 0.0829
_refine_ls_R_factor_gt 0.0351
_refine_ls_shift/su_max 0.000348
_refine_ls_structure_factor_coef F
_refine_ls_weighting_details
;
Method, part 1, Chebychev polynomial, (Watkin, 1994, Prince, 1982)
[weight] = 1.0/[A~0~*T~0~(x)+A~1~*T~1~(x) ... +A~n-1~]*T~n-1~(x)]
where A~i~ are the Chebychev coefficients listed below and x= Fcalc/Fmax
Method = Robust Weighting (Prince, 1982)
W = [weight] * [1-(deltaF/6*sigmaF)^2^]^2^
A~i~ are:
0.220 0.149 0.639E-01
;
_refine_ls_weighting_scheme calc
_refine_ls_wR_factor_all 0.0886
_refine_ls_wR_factor_gt 0.0372
_refine_ls_wR_factor_ref 0.0372
_reflns_limit_h_max 11
_reflns_limit_h_min -11
_reflns_limit_k_max 24
_reflns_limit_k_min 0
_reflns_limit_l_max 15
_reflns_limit_l_min 0
_reflns_number_gt 1209
_reflns_number_total 2305
_reflns_threshold_expression I>2.00u(I)
_oxford_diffrn_Wilson_B_factor 0.00
_oxford_diffrn_Wilson_scale 0.00
_oxford_refine_ls_scale 0.1570(4)
_oxford_structure_analysis_title '7061710 ls_a94_173k'
_cod_data_source_file b510792j.txt
_cod_data_source_block ls_a94_173k
_cod_depositor_comments
;
The following automatic conversions were performed:
'_symmetry_cell_setting' value 'Monoclinic' changed to 'monoclinic'
according to '/home/saulius/struct/CIF-dictionaries/cif_core.dic'
dictionary named 'cif_core.dic' version 2.4.1 from 2010-06-29.

Automatic conversion script
Id: cif_fix_enum 1527 2010-12-29 10:47:43Z saulius 
;
_cod_original_cell_volume 1574.11(10)
_cod_original_sg_symbol_H-M 'C 2/c'
_cod_original_formula_sum 'C16 H13 Cl2 N3 S1'
_cod_database_code 7051564

loop_
_symmetry_equiv_pos_as_xyz
x,y,z
-x,-y,-z
x+1/2,y+1/2,z
-x+1/2,-y+1/2,-z
-x,y,-z+1/2
x,-y,z+1/2
-x+1/2,y+1/2,-z+1/2
x+1/2,-y+1/2,z+1/2

loop_
_atom_site_label
_atom_site_type_symbol
_atom_site_fract_x
_atom_site_fract_y
_atom_site_fract_z
_atom_site_U_iso_or_equiv
_atom_site_occupancy
_atom_site_adp_type
_atom_site_refinement_flags_posn
_atom_site_refinement_flags_adp
_atom_site_refinement_flags_occupancy
_atom_site_disorder_assembly
_atom_site_disorder_group
_atom_site_attached_hydrogens
C1 C -0.2607(3) -0.07887(12) 0.51999(19) 0.0357 1.0000 Uani . . . . . .
C2 C -0.3363(3) -0.05447(12) 0.4135(2) 0.0367 1.0000 Uani . . . . . .
C3 C -0.3331(3) 0.02139(13) 0.3884(2) 0.0372 1.0000 Uani . . . . . .
C4 C -0.2555(3) 0.07009(12) 0.46944(18) 0.0339 1.0000 Uani . . . . . .
C5 C -0.1809(2) 0.04082(11) 0.57340(18) 0.0290 1.0000 Uani . . . . . .
C6 C -0.0907(2) 0.08919(11) 0.66252(17) 0.0281 1.0000 Uani . . . . . .
C7 C -0.0927(3) 0.16621(11) 0.66224(18) 0.0326 1.0000 Uani . . . . . .
C8 C 0.0000 0.20808(16) 0.7500 0.0312 1.0000 Uani S T . . . .
C9 C 0.000000(10) 0.19519(19) 0.250000(10) 0.0512 1.0000 Uani S T . . . .
S1 S 0.0000 0.30352(4) 0.7500 0.0469 1.0000 Uani S T . . . .
Cl1 Cl 0.01930(8) 0.25014(4) 0.37946(6) 0.0542 1.0000 Uani . . . . . .
N1 N -0.1824(2) -0.03290(10) 0.59930(15) 0.0323 1.0000 Uani . . . . . .
N2 N 0.000000(7) 0.05256(12) 0.750000(7) 0.0278 1.0000 Uani S T . . . .
H2 H 0.0000 0.0005 0.7500 0.0400 1.0000 Uiso RS . . . . .
H11 H -0.2592 -0.1301 0.5410 0.0401 1.0000 Uiso R . . . . .
H21 H -0.3896 -0.0888 0.3610 0.0414 1.0000 Uiso R . . . . .
H31 H -0.3843 0.0393 0.3173 0.0428 1.0000 Uiso R . . . . .
H41 H -0.2569 0.1217 0.4527 0.0423 1.0000 Uiso R . . . . .
H71 H -0.1575 0.1913 0.6025 0.0368 1.0000 Uiso R . . . . .
H91 H -0.0979 0.1639 0.2499 0.0589 1.0000 Uiso R . . . . .

loop_
_atom_site_aniso_label
_atom_site_aniso_U_11
_atom_site_aniso_U_22
_atom_site_aniso_U_33
_atom_site_aniso_U_23
_atom_site_aniso_U_13
_atom_site_aniso_U_12
C1 0.0387(11) 0.0299(9) 0.0382(14) -0.0029(8) -0.0010(10) 0.0009(9)
C2 0.0343(12) 0.0414(11) 0.0342(12) -0.0085(9) -0.0005(9) 0.0008(9)
C3 0.0350(11) 0.0450(12) 0.0310(11) 0.0005(9) -0.0049(8) 0.0029(10)
C4 0.0330(10) 0.0361(11) 0.0323(12) 0.0030(8) -0.0017(9) 0.0025(8)
C5 0.0241(9) 0.0332(9) 0.0298(10) 0.0006(8) 0.0006(7) 0.0017(8)
C6 0.0260(9) 0.0303(9) 0.0281(10) 0.0011(8) 0.0011(7) -0.0003(8)
C7 0.0331(10) 0.0316(10) 0.0328(10) 0.0034(8) -0.0014(8) 0.0027(8)
C8 0.0277(14) 0.0294(14) 0.0365(16) 0.0000 0.0027(12) 0.0000
C9 0.070(2) 0.0310(15) 0.052(2) 0.0000 -0.0057(18) 0.0000
S1 0.0554(5) 0.0246(3) 0.0598(6) 0.0000 -0.0065(4) 0.0000
Cl1 0.0553(4) 0.0459(3) 0.0608(4) -0.0110(3) -0.0024(3) 0.0029(3)
N1 0.0339(9) 0.0298(8) 0.0328(9) 0.0006(7) -0.0027(7) 0.0001(7)
N2 0.0282(11) 0.0251(10) 0.0298(12) 0.0000 0.0000(9) 0.0000

loop_
_atom_type_symbol
_atom_type_scat_dispersion_real
_atom_type_scat_dispersion_imag
_atom_type_scat_Cromer_Mann_a1
_atom_type_scat_Cromer_Mann_b1
_atom_type_scat_Cromer_Mann_a2
_atom_type_scat_Cromer_Mann_b2
_atom_type_scat_Cromer_Mann_a3
_atom_type_scat_Cromer_Mann_b3
_atom_type_scat_Cromer_Mann_a4
_atom_type_scat_Cromer_Mann_b4
_atom_type_scat_Cromer_Mann_c
_atom_type_scat_source
C 0.0033 0.0016 2.3100 20.8439 1.0200 10.2075 1.5886 0.5687 0.8650 51.6512 0.2156 'International Tables Vol C 4.2.6.8 and 6.1.1.4'
H 0.0000 0.0000 0.4930 10.5109 0.3229 26.1257 0.1402 3.1424 0.0408 57.7998 0.0030 'International Tables Vol C 4.2.6.8 and 6.1.1.4'
N 0.0061 0.0033 12.2126 0.0057 3.1322 9.8933 2.0125 28.9975 1.1663 0.5826 -11.5290 'International Tables Vol C 4.2.6.8 and 6.1.1.4'
Cl 0.1484 0.1585 11.4604 0.0104 7.1964 1.1662 6.2556 18.5194 1.6455 47.7784 -9.5574 'International Tables Vol C 4.2.6.8 and 6.1.1.4'
S 0.1246 0.1234 6.9053 1.4679 5.2034 22.2151 1.4379 0.2536 1.5863 56.1720 0.8669 'International Tables Vol C 4.2.6.8 and 6.1.1.4'

loop_
_geom_angle_atom_site_label_1
_geom_angle_site_symmetry_1
_geom_angle_atom_site_label_2
_geom_angle_site_symmetry_2
_geom_angle_atom_site_label_3
_geom_angle_site_symmetry_3
_geom_angle
_geom_angle_publ_flag
C2 . C1 . N1 . 123.5(2) yes
C2 . C1 . H11 . 121.487 no
N1 . C1 . H11 . 115.014 no
C1 . C2 . C3 . 118.3(2) yes
C1 . C2 . H21 . 120.274 no
C3 . C2 . H21 . 121.426 no
C2 . C3 . C4 . 119.4(2) yes
C2 . C3 . H31 . 119.903 no
C4 . C3 . H31 . 120.736 no
C3 . C4 . C5 . 118.6(2) yes
C3 . C4 . H41 . 118.732 no
C5 . C4 . H41 . 122.637 no
C4 . C5 . C6 . 121.68(18) yes
C4 . C5 . N1 . 122.90(19) yes
C6 . C5 . N1 . 115.41(17) yes
C5 . C6 . C7 . 125.16(18) yes
C5 . C6 . N2 . 115.60(17) yes
C7 . C6 . N2 . 119.24(18) yes
C6 . C7 . C8 . 121.4(2) yes
C6 . C7 . H71 . 118.932 no
C8 . C7 . H71 . 119.690 no
C7 5_556 C8 . C7 . 116.3(3) yes
C7 5_556 C8 . S1 . 121.86(13) yes
C7 . C8 . S1 . 121.86(13) yes
Cl1 5_555 C9 . H91 5_555 111.444 no
Cl1 5_555 C9 . Cl1 . 112.47(19) yes
H91 5_555 C9 . Cl1 . 106.817 no
Cl1 5_555 C9 . H91 . 106.817 no
H91 5_555 C9 . H91 . 107.796 no
Cl1 . C9 . H91 . 111.444 no
C5 . N1 . C1 . 117.33(18) yes
C6 . N2 . C6 5_556 122.5(2) yes
C6 . N2 . H2 . 118.761 no
C6 5_556 N2 . H2 . 118.761 no

loop_
_geom_bond_atom_site_label_1
_geom_bond_site_symmetry_1
_geom_bond_atom_site_label_2
_geom_bond_site_symmetry_2
_geom_bond_distance
_geom_bond_publ_flag
C1 . C2 . 1.387(3) yes
C1 . N1 . 1.341(3) yes
C1 . H11 . 0.944 no
C2 . C3 . 1.382(3) yes
C2 . H21 . 0.937 no
C3 . C4 . 1.382(3) yes
C3 . H31 . 0.937 no
C4 . C5 . 1.390(3) yes
C4 . H41 . 0.940 no
C5 . C6 . 1.480(3) yes
C5 . N1 . 1.347(3) yes
C6 . C7 . 1.373(3) yes
C6 . N2 . 1.357(2) yes
C7 . C8 . 1.414(3) yes
C7 . H71 . 0.938 no
C8 . S1 . 1.702(3) yes
C9 . Cl1 5_555 1.763(2) yes
C9 . H91 5_555 0.946 no
C9 . Cl1 . 1.763(2) yes
C9 . H91 . 0.946 no
N2 . H2 . 0.928 no
